data_4020159
loop_
_publ_author_name
'Irishi N. N. Namboothiri'
'Madhu Ganesh'
'Shaikh M. Mobin'
'Miriam Cojocaru'

_journal_name_full 'Journal of Organic Chemistry'
_journal_page_first 2235
_journal_page_last 2243
_journal_paper_doi 10.1021/jo048262x
_journal_volume 70
_journal_year 2005
_chemical_formula_sum 'C10 H13 N O5'
_chemical_formula_weight 227.21
_chemical_name_systematic
;
1-((-Nitromethyl)-4,4a,5,6-tetrahydro-3H-6,8a,7,8-diepoxyisochromene
;
_space_group_IT_number 2
_space_group_name_Hall '-P 1'
_space_group_name_H-M_alt 'P -1'
_symmetry_cell_setting triclinic
_symmetry_space_group_name_Hall '-P 1'
_symmetry_space_group_name_H-M 'P -1'
_atom_sites_solution_hydrogens geom
_atom_sites_solution_primary direct
_atom_sites_solution_secondary difmap
_cell_angle_alpha 103.069(13)
_cell_angle_beta 95.201(18)
_cell_angle_gamma 89.954(11)
_cell_formula_units_Z 4
_cell_length_a 8.1670(13)
_cell_length_b 10.7620(12)
_cell_length_c 11.823(2)
_cell_measurement_reflns_used 25
_cell_measurement_temperature 293(2)
_cell_measurement_theta_max 11.8100
_cell_measurement_theta_min 5.1400
_cell_volume 1007.9(3)
_diffrn_ambient_temperature 293(2)
_diffrn_detector_area_resol_mean ?
_diffrn_measurement_device_type 'Nonius MACH3'
_diffrn_measurement_method \w/q-scan
_diffrn_radiation_monochromator graphite
_diffrn_radiation_source 'fine-focus sealed tube'
_diffrn_radiation_type MoK\a
_diffrn_radiation_wavelength 0.71073
_diffrn_reflns_av_R_equivalents 0.0137
_diffrn_reflns_av_sigmaI/netI 0.0309
_diffrn_reflns_limit_h_max 9
_diffrn_reflns_limit_h_min 0
_diffrn_reflns_limit_k_max 12
_diffrn_reflns_limit_k_min -12
_diffrn_reflns_limit_l_max 13
_diffrn_reflns_limit_l_min -14
_diffrn_reflns_number 3796
_diffrn_reflns_theta_max 24.97
_diffrn_reflns_theta_min 1.78
_diffrn_standards_decay_% <3%
_diffrn_standards_interval_count ?
_diffrn_standards_interval_time 3600
_diffrn_standards_number 3
_exptl_absorpt_coefficient_mu 0.121
_exptl_absorpt_correction_T_max 0.9821
_exptl_absorpt_correction_T_min 0.9588
_exptl_absorpt_correction_type psi-scan
_exptl_absorpt_process_details
;
psi-scan (North, Philips & Mathews, 1968)
;
_exptl_crystal_colour Colourless
_exptl_crystal_density_diffrn 1.497
_exptl_crystal_density_meas ?
_exptl_crystal_density_method 'not measured'
_exptl_crystal_description Block
_exptl_crystal_F_000 480
_exptl_crystal_size_max 0.35
_exptl_crystal_size_mid 0.22
_exptl_crystal_size_min 0.15
_refine_ls_extinction_coef 0.015(2)
_refine_ls_extinction_expression Fc^*^=kFc[1+0.001xFc^2^\l^3^/sin(2\q)]^-1/4^
_refine_ls_extinction_method SHELXL
_refine_ls_goodness_of_fit_ref 1.015
_refine_ls_hydrogen_treatment mixed
_refine_ls_matrix_type full
_refine_ls_number_parameters 394
_refine_ls_number_reflns 3527
_refine_ls_number_restraints 0
_refine_ls_restrained_S_all 1.015
_refine_ls_R_factor_all 0.0694
_refine_ls_R_factor_gt 0.0374
_refine_ls_shift/su_max 0.005
_refine_ls_shift/su_mean 0.001
_refine_ls_structure_factor_coef Fsqd
_refine_ls_weighting_details 'w=1/[\s^2^(Fo^2^)+(0.0569P)^2^+0.2755P] where P=(Fo^2^+2Fc^2^)/3'
_refine_ls_weighting_scheme calc
_refine_ls_wR_factor_gt 0.0941
_refine_ls_wR_factor_ref 0.1070
_reflns_number_gt 2566
_reflns_number_total 3527
_reflns_threshold_expression >2sigma(I)
_cod_depositor_comments
;
The following automatic conversions were performed:
'_symmetry_cell_setting' value 'Triclinic' changed to 'triclinic'
according to '/home/saulius/struct/CIF-dictionaries/cif_core.dic'
dictionary named 'cif_core.dic' version 2.4.1 from
2010-06-29.

'_exptl_absorpt_correction_type' value 'Psi-scan' changed to
'psi-scan' according to
'/home/saulius/struct/CIF-dictionaries/cif_core.dic' dictionary named
'cif_core.dic' version 2.4.1 from 2010-06-29.

Automatic conversion script
Id: cif_fix_enum 1527 2010-12-29 10:47:43Z saulius 

The following automatic conversions were performed:

'_refine_ls_weighting_scheme' value 'calc
w=1/[\s^2^(Fo^2^)+(0.0569P)^2^+0.2755P] where P=(Fo^2^+2Fc^2^)/3' was
changed to 'calc'. New tag '_refine_ls_weighting_details' was
created. The value of the new tag was set to
'w=1/[\s^2^(Fo^2^)+(0.0569P)^2^+0.2755P] where P=(Fo^2^+2Fc^2^)/3'.

Automatic conversion script
Id: cif_fix_values 3143 2015-03-26 13:38:13Z robertas 
;
_cod_database_code 4020159

loop_
_symmetry_equiv_pos_as_xyz
'x, y, z'
'-x, -y, -z'

loop_
_atom_site_label
_atom_site_type_symbol
_atom_site_fract_x
_atom_site_fract_y
_atom_site_fract_z
_atom_site_U_iso_or_equiv
_atom_site_adp_type
_atom_site_occupancy
_atom_site_calc_flag
_atom_site_refinement_flags
_atom_site_disorder_assembly
_atom_site_disorder_group
N1 N 0.7043(2) 1.01122(17) 0.13910(15) 0.0418(4) Uani 1 d . . .
N2 N 0.2008(2) 0.30321(19) 0.11824(16) 0.0450(4) Uani 1 d . . .
O1 O 0.6674(2) 1.09244(18) 0.08555(15) 0.0645(5) Uani 1 d . . .
O2 O 0.8428(2) 0.99735(19) 0.17948(18) 0.0758(6) Uani 1 d . . .
O3 O 0.53194(16) 1.07846(13) 0.33046(11) 0.0403(4) Uani 1 d . . .
O4 O 0.35964(16) 0.82140(12) 0.29726(11) 0.0367(3) Uani 1 d . . .
O5 O 0.23271(18) 0.73501(13) 0.09286(12) 0.0461(4) Uani 1 d . . .
O6 O 0.3404(2) 0.3300(2) 0.15874(18) 0.0762(6) Uani 1 d . . .
O7 O 0.1583(2) 0.19981(18) 0.05790(18) 0.0774(6) Uani 1 d . . .
O8 O 0.03549(17) 0.34152(14) 0.32033(12) 0.0424(4) Uani 1 d . . .
O9 O -0.13989(17) 0.57754(12) 0.28374(12) 0.0381(3) Uani 1 d . . .
O10 O -0.2588(2) 0.56083(15) 0.07732(13) 0.0517(4) Uani 1 d . . .
C1 C 0.5710(3) 0.9264(2) 0.15952(19) 0.0365(5) Uani 1 d . . .
C2 C 0.4460(2) 1.00723(18) 0.22639(16) 0.0309(4) Uani 1 d . . .
C3 C 0.3051(2) 0.92752(17) 0.24903(15) 0.0288(4) Uani 1 d . . .
C4 C 0.1889(2) 0.86319(18) 0.14402(16) 0.0332(4) Uani 1 d . . .
C5 C 0.1191(3) 0.7568(2) 0.18053(18) 0.0418(5) Uani 1 d . . .
C6 C 0.1982(3) 0.7702(2) 0.30353(18) 0.0424(5) Uani 1 d . . .
C7 C 0.1139(3) 0.8838(2) 0.3766(2) 0.0468(6) Uani 1 d . . .
C8 C 0.1950(2) 0.99801(19) 0.34158(16) 0.0334(4) Uani 1 d . . .
C9 C 0.2983(3) 1.0842(2) 0.44300(17) 0.0400(5) Uani 1 d . . .
C10 C 0.4252(3) 1.1610(2) 0.4012(2) 0.0454(5) Uani 1 d . . .
C11 C 0.0729(3) 0.4008(2) 0.1444(2) 0.0396(5) Uani 1 d . . .
C12 C -0.0511(2) 0.35661(18) 0.21481(16) 0.0328(4) Uani 1 d . . .
C13 C -0.1917(2) 0.44687(17) 0.23520(15) 0.0302(4) Uani 1 d . . .
C14 C -0.3052(2) 0.4582(2) 0.12863(17) 0.0365(5) Uani 1 d . . .
C15 C -0.3761(3) 0.5828(2) 0.16284(19) 0.0450(5) Uani 1 d . . .
C16 C -0.3015(3) 0.6302(2) 0.28663(19) 0.0441(5) Uani 1 d . . .
C17 C -0.3900(3) 0.5520(2) 0.3579(2) 0.0469(5) Uani 1 d . . .
C18 C -0.3039(2) 0.42281(19) 0.32663(16) 0.0343(4) Uani 1 d . . .
C19 C -0.2016(3) 0.3912(2) 0.43011(18) 0.0405(5) Uani 1 d . . .
C20 C -0.0721(3) 0.2957(2) 0.3926(2) 0.0464(5) Uani 1 d . . .
H8 H 0.117(2) 1.0491(17) 0.3064(16) 0.027(5) Uiso 1 d . . .
H4 H 0.133(2) 0.9121(19) 0.0962(17) 0.033(5) Uiso 1 d . . .
H2 H 0.402(2) 1.0624(19) 0.1819(16) 0.032(5) Uiso 1 d . . .
H9 H 0.357(3) 1.028(2) 0.491(2) 0.050(6) Uiso 1 d . . .
H12 H -0.099(2) 0.273(2) 0.1719(18) 0.038(5) Uiso 1 d . . .
H16 H -0.293(3) 0.723(2) 0.318(2) 0.057(7) Uiso 1 d . . .
H20 H -0.120(3) 0.211(2) 0.349(2) 0.050(6) Uiso 1 d . . .
H10 H 0.498(3) 1.208(2) 0.468(2) 0.053(6) Uiso 1 d . . .
H11A H 0.128(3) 0.475(2) 0.186(2) 0.055(7) Uiso 1 d . . .
H14 H -0.354(3) 0.385(2) 0.0786(18) 0.040(6) Uiso 1 d . . .
H1 H 0.625(3) 0.872(2) 0.2015(19) 0.046(6) Uiso 1 d . . .
H20A H 0.000(3) 0.282(2) 0.460(2) 0.057(7) Uiso 1 d . . .
H18 H -0.377(2) 0.3511(19) 0.2936(17) 0.034(5) Uiso 1 d . . .
H9A H 0.226(3) 1.146(2) 0.4911(19) 0.049(6) Uiso 1 d . . .
H19 H -0.271(3) 0.357(2) 0.4801(19) 0.046(6) Uiso 1 d . . .
H1A H 0.524(3) 0.880(2) 0.082(2) 0.054(7) Uiso 1 d . . .
H10A H 0.363(3) 1.220(2) 0.354(2) 0.057(7) Uiso 1 d . . .
H11 H 0.018(3) 0.411(2) 0.069(2) 0.052(6) Uiso 1 d . . .
H17 H -0.505(3) 0.548(2) 0.337(2) 0.056(7) Uiso 1 d . . .
H6 H 0.209(3) 0.694(2) 0.334(2) 0.056(7) Uiso 1 d . . .
H5 H 0.009(3) 0.726(2) 0.1578(19) 0.050(6) Uiso 1 d . . .
H15 H -0.490(3) 0.605(2) 0.138(2) 0.055(7) Uiso 1 d . . .
H19A H -0.146(3) 0.467(2) 0.476(2) 0.048(6) Uiso 1 d . . .
H7A H 0.139(3) 0.888(2) 0.458(2) 0.056(7) Uiso 1 d . . .
H17A H -0.370(3) 0.591(2) 0.439(2) 0.059(7) Uiso 1 d . . .
H7 H -0.003(3) 0.879(2) 0.356(2) 0.055(7) Uiso 1 d . . .
